data_4023731
loop_
_publ_author_name
'Hao Guo'
'Rong Qian'
'Yinlong Guo'
'Shengming Ma'

_publ_section_title
;
 Neighboring Group Participation of Phosphine Oxide Functionality
 in the Highly Regio- and Stereoselective Iodohydroxylation
 of 1,2-Allenylic Diphenyl Phosphine Oxides
;
_journal_name_full 'Journal of Organic Chemistry'
_journal_page_first 7934
_journal_page_last 7938
_journal_paper_doi 10.1021/jo8013462
_journal_volume 73
_journal_year 2008
_chemical_absolute_configuration ad
_chemical_formula_sum 'C16 H16 I O2 P'
_chemical_formula_weight 398.16
_chemical_name_systematic
; 
 ? 
;
_space_group_IT_number 19
_symmetry_cell_setting orthorhombic
_symmetry_space_group_name_Hall 'P 2ac 2ab'
_symmetry_space_group_name_H-M 'P 21 21 21'
_atom_sites_solution_hydrogens geom
_atom_sites_solution_primary direct
_atom_sites_solution_secondary difmap
_audit_creation_method SHELXL-97
_cell_angle_alpha 90.00
_cell_angle_beta 90.00
_cell_angle_gamma 90.00
_cell_formula_units_Z 4
_cell_length_a 9.5196(10)
_cell_length_b 11.4005(12)
_cell_length_c 14.7887(16)
_cell_measurement_reflns_used 3248
_cell_measurement_temperature 293(2)
_cell_measurement_theta_max 50.805
_cell_measurement_theta_min 4.511
_cell_volume 1605.0(3)
_computing_cell_refinement 'Bruker SMART'
_computing_data_collection 'Bruker SMART'
_computing_data_reduction 'Bruker SHELXTL'
_computing_molecular_graphics 'Bruker SHELXTL'
_computing_publication_material 'Bruker SHELXTL'
_computing_structure_refinement 'SHELXL-97 (Sheldrick, 1997)'
_computing_structure_solution 'SHELXS-97 (Sheldrick, 1990)'
_diffrn_ambient_temperature 293(2)
_diffrn_measured_fraction_theta_full 0.998
_diffrn_measured_fraction_theta_max 0.998
_diffrn_measurement_device_type 'CCD area detector'
_diffrn_measurement_method 'phi and omega scans'
_diffrn_radiation_monochromator graphite
_diffrn_radiation_source 'fine-focus sealed tube'
_diffrn_radiation_type MoK\a
_diffrn_radiation_wavelength 0.71073
_diffrn_reflns_av_R_equivalents 0.0691
_diffrn_reflns_av_sigmaI/netI 0.0622
_diffrn_reflns_limit_h_max 12
_diffrn_reflns_limit_h_min -11
_diffrn_reflns_limit_k_max 11
_diffrn_reflns_limit_k_min -14
_diffrn_reflns_limit_l_max 18
_diffrn_reflns_limit_l_min -18
_diffrn_reflns_number 9489
_diffrn_reflns_theta_full 26.99
_diffrn_reflns_theta_max 26.99
_diffrn_reflns_theta_min 2.26
_exptl_absorpt_coefficient_mu 2.093
_exptl_absorpt_correction_T_max 1.0000
_exptl_absorpt_correction_T_min 0.7481
_exptl_absorpt_correction_type empirical
_exptl_absorpt_process_details sadabs
_exptl_crystal_colour colorless
_exptl_crystal_density_diffrn 1.648
_exptl_crystal_density_method 'not measured'
_exptl_crystal_description prismatic
_exptl_crystal_F_000 784
_exptl_crystal_size_max 0.497
_exptl_crystal_size_mid 0.200
_exptl_crystal_size_min 0.179
_refine_diff_density_max 0.839
_refine_diff_density_min -0.581
_refine_diff_density_rms 0.079
_refine_ls_abs_structure_details 'Flack H D (1983), Acta Cryst. A39, 876-881'
_refine_ls_abs_structure_Flack -0.01(2)
_refine_ls_extinction_method none
_refine_ls_goodness_of_fit_ref 0.935
_refine_ls_hydrogen_treatment mixed
_refine_ls_matrix_type full
_refine_ls_number_parameters 186
_refine_ls_number_reflns 3491
_refine_ls_number_restraints 1
_refine_ls_restrained_S_all 0.935
_refine_ls_R_factor_all 0.0464
_refine_ls_R_factor_gt 0.0384
_refine_ls_shift/su_max 0.002
_refine_ls_shift/su_mean 0.000
_refine_ls_structure_factor_coef Fsqd
_refine_ls_weighting_details 'calc w=1/[\s^2^(Fo^2^)+(0.0302P)^2^+0.0000P] where P=(Fo^2^+2Fc^2^)/3'
_refine_ls_weighting_scheme calc
_refine_ls_wR_factor_gt 0.0753
_refine_ls_wR_factor_ref 0.0778
_reflns_number_gt 2938
_reflns_number_total 3491
_reflns_threshold_expression >2sigma(I)
_cod_data_source_file jo8013462_si_003.cif
_cod_data_source_block cd27466
_cod_depositor_comments
;
The following automatic conversions were performed:
'_symmetry_cell_setting' value 'Orthorhombic' changed to 'orthorhombic'
according to '/home/saulius/struct/CIF-dictionaries/cif_core.dic'
dictionary named 'cif_core.dic' version 2.4.1 from 2010-06-29.

Automatic conversion script
Id: cif_fix_enum 1527 2010-12-29 10:47:43Z saulius 
;
_cod_database_code 4023731

loop_
_symmetry_equiv_pos_as_xyz
'x, y, z'
'-x+1/2, -y, z+1/2'
'-x, y+1/2, -z+1/2'
'x+1/2, -y+1/2, -z'

loop_
_atom_site_label
_atom_site_type_symbol
_atom_site_fract_x
_atom_site_fract_y
_atom_site_fract_z
_atom_site_U_iso_or_equiv
_atom_site_adp_type
_atom_site_occupancy
_atom_site_symmetry_multiplicity
_atom_site_calc_flag
_atom_site_refinement_flags
_atom_site_disorder_assembly
_atom_site_disorder_group
I1 I 1.18394(3) -0.03458(3) 0.20691(2) 0.06324(13) Uani 1 1 d . . .
P1 P 0.72948(11) 0.10540(10) 0.13560(7) 0.0410(3) Uani 1 1 d . . .
O1 O 1.1693(4) 0.1227(3) 0.0319(2) 0.0603(9) Uani 1 1 d D . .
O2 O 0.7428(4) 0.2264(3) 0.0997(2) 0.0586(9) Uani 1 1 d . . .
C1 C 0.8910(4) 0.0374(4) 0.1711(3) 0.0459(10) Uani 1 1 d . . .
H1 H 0.8817 -0.0274 0.2088 0.055 Uiso 1 1 calc R . .
C2 C 1.0209(4) 0.0676(3) 0.1504(2) 0.0344(9) Uani 1 1 d . . .
C3 C 1.0695(5) 0.1681(4) 0.0927(3) 0.0401(10) Uani 1 1 d . . .
H3 H 0.9893 0.1986 0.0584 0.048 Uiso 1 1 calc R . .
C4 C 1.1303(6) 0.2655(5) 0.1491(4) 0.0691(16) Uani 1 1 d . . .
H4A H 1.2067 0.2357 0.1847 0.104 Uiso 1 1 calc R . .
H4B H 1.0590 0.2963 0.1885 0.104 Uiso 1 1 calc R . .
H4C H 1.1639 0.3268 0.1102 0.104 Uiso 1 1 calc R . .
C5 C 0.6206(4) 0.1012(4) 0.2349(3) 0.0374(10) Uani 1 1 d . . .
C6 C 0.5940(4) -0.0038(4) 0.2800(3) 0.0432(11) Uani 1 1 d . . .
H6 H 0.6319 -0.0734 0.2580 0.052 Uiso 1 1 calc R . .
C7 C 0.5117(5) -0.0056(4) 0.3572(3) 0.0522(13) Uani 1 1 d . . .
H7 H 0.4939 -0.0760 0.3868 0.063 Uiso 1 1 calc R . .
C8 C 0.4564(5) 0.0978(6) 0.3896(3) 0.0566(13) Uani 1 1 d . . .
H8 H 0.4021 0.0977 0.4418 0.068 Uiso 1 1 calc R . .
C9 C 0.4811(6) 0.1991(5) 0.3456(4) 0.0650(15) Uani 1 1 d . . .
H9 H 0.4427 0.2684 0.3677 0.078 Uiso 1 1 calc R . .
C10 C 0.5631(5) 0.2021(4) 0.2674(3) 0.0507(12) Uani 1 1 d . . .
H10 H 0.5784 0.2728 0.2376 0.061 Uiso 1 1 calc R . .
C11 C 0.6509(4) 0.0050(4) 0.0558(3) 0.0435(11) Uani 1 1 d . . .
C12 C 0.5097(5) 0.0203(5) 0.0346(3) 0.0600(14) Uani 1 1 d . . .
H12 H 0.4567 0.0767 0.0646 0.072 Uiso 1 1 calc R . .
C13 C 0.4487(6) -0.0484(7) -0.0310(3) 0.0786(18) Uani 1 1 d . . .
H13 H 0.3552 -0.0368 -0.0470 0.094 Uiso 1 1 calc R . .
C14 C 0.5256(7) -0.1333(6) -0.0725(4) 0.079(2) Uani 1 1 d . . .
H14 H 0.4832 -0.1805 -0.1160 0.094 Uiso 1 1 calc R . .
C15 C 0.6629(7) -0.1506(6) -0.0517(4) 0.0786(18) Uani 1 1 d . . .
H15 H 0.7140 -0.2089 -0.0809 0.094 Uiso 1 1 calc R . .
C16 C 0.7260(5) -0.0815(5) 0.0128(3) 0.0602(14) Uani 1 1 d . . .
H16 H 0.8199 -0.0935 0.0274 0.072 Uiso 1 1 calc R . .
H1A H 1.204(6) 0.172(4) -0.003(3) 0.082(19) Uiso 1 1 d D . .

loop_
_atom_site_aniso_label
_atom_site_aniso_U_11
_atom_site_aniso_U_22
_atom_site_aniso_U_33
_atom_site_aniso_U_23
_atom_site_aniso_U_13
_atom_site_aniso_U_12
I1 0.03996(17) 0.0820(2) 0.0678(2) 0.02565(19) -0.00416(16) 0.01321(17)
P1 0.0328(6) 0.0436(6) 0.0467(6) 0.0167(5) -0.0053(5) -0.0031(5)
O1 0.076(3) 0.058(2) 0.0468(18) 0.0105(17) 0.0279(18) 0.001(2)
O2 0.0508(19) 0.055(2) 0.070(2) 0.0321(17) -0.0127(17) -0.0091(17)
C1 0.038(2) 0.048(3) 0.052(2) 0.026(2) -0.0034(19) -0.001(2)
C2 0.032(2) 0.042(2) 0.029(2) 0.0071(17) -0.0061(16) 0.0006(17)
C3 0.037(2) 0.041(3) 0.042(2) 0.005(2) 0.003(2) -0.003(2)
C4 0.088(4) 0.056(3) 0.064(3) -0.009(3) 0.006(3) -0.021(3)
C5 0.031(2) 0.037(2) 0.044(2) 0.0054(19) -0.0122(17) -0.0019(18)
C6 0.045(2) 0.039(3) 0.046(2) -0.005(2) -0.003(2) -0.0026(18)
C7 0.053(3) 0.058(3) 0.046(3) 0.002(2) 0.004(2) -0.010(2)
C8 0.044(3) 0.083(4) 0.043(3) -0.007(3) -0.003(2) -0.001(3)
C9 0.058(3) 0.066(4) 0.071(3) -0.019(3) 0.000(3) 0.020(3)
C10 0.052(3) 0.043(3) 0.057(3) 0.003(2) -0.010(2) 0.005(2)
C11 0.039(2) 0.055(3) 0.037(2) 0.0108(19) 0.0064(18) -0.005(2)
C12 0.040(3) 0.085(4) 0.055(3) -0.001(3) -0.005(2) -0.001(3)
C13 0.051(3) 0.121(6) 0.063(3) -0.007(4) -0.005(3) -0.019(4)
C14 0.076(5) 0.109(5) 0.051(3) -0.018(3) 0.006(3) -0.028(4)
C15 0.085(5) 0.099(5) 0.053(3) -0.018(3) 0.027(3) -0.011(4)
C16 0.048(3) 0.084(4) 0.048(3) -0.001(3) 0.016(2) -0.003(3)

loop_
_atom_type_symbol
_atom_type_description
_atom_type_scat_dispersion_real
_atom_type_scat_dispersion_imag
_atom_type_scat_source
C C 0.0033 0.0016 'International Tables Vol C Tables 4.2.6.8 and 6.1.1.4'
H H 0.0000 0.0000 'International Tables Vol C Tables 4.2.6.8 and 6.1.1.4'
O O 0.0106 0.0060 'International Tables Vol C Tables 4.2.6.8 and 6.1.1.4'
P P 0.1023 0.0942 'International Tables Vol C Tables 4.2.6.8 and 6.1.1.4'
I I -0.4742 1.8119 'International Tables Vol C Tables 4.2.6.8 and 6.1.1.4'

loop_
_geom_angle_atom_site_label_1
_geom_angle_atom_site_label_2
_geom_angle_atom_site_label_3
_geom_angle
_geom_angle_site_symmetry_1
_geom_angle_site_symmetry_3
_geom_angle_publ_flag
O2 P1 C5 111.5(2) . . ?
O2 P1 C1 115.6(2) . . ?
C5 P1 C1 104.05(18) . . ?
O2 P1 C11 113.00(19) . . ?
C5 P1 C11 106.16(19) . . ?
C1 P1 C11 105.7(2) . . ?
C3 O1 H1A 114(4) . . ?
C2 C1 P1 128.3(3) . . ?
C2 C1 H1 115.8 . . ?
P1 C1 H1 115.8 . . ?
C1 C2 C3 128.3(4) . . ?
C1 C2 I1 116.9(3) . . ?
C3 C2 I1 114.8(3) . . ?
O1 C3 C2 106.9(3) . . ?
O1 C3 C4 111.5(4) . . ?
C2 C3 C4 111.5(3) . . ?
O1 C3 H3 109.0 . . ?
C2 C3 H3 109.0 . . ?
C4 C3 H3 109.0 . . ?
C3 C4 H4A 109.5 . . ?
C3 C4 H4B 109.5 . . ?
H4A C4 H4B 109.5 . . ?
C3 C4 H4C 109.5 . . ?
H4A C4 H4C 109.5 . . ?
H4B C4 H4C 109.5 . . ?
C10 C5 C6 119.0(4) . . ?
C10 C5 P1 119.8(3) . . ?
C6 C5 P1 121.2(3) . . ?
C7 C6 C5 120.6(4) . . ?
C7 C6 H6 119.7 . . ?
C5 C6 H6 119.7 . . ?
C8 C7 C6 119.3(4) . . ?
C8 C7 H7 120.3 . . ?
C6 C7 H7 120.3 . . ?
C9 C8 C7 120.0(4) . . ?
C9 C8 H8 120.0 . . ?
C7 C8 H8 120.0 . . ?
C8 C9 C10 121.3(5) . . ?
C8 C9 H9 119.4 . . ?
C10 C9 H9 119.4 . . ?
C5 C10 C9 119.8(5) . . ?
C5 C10 H10 120.1 . . ?
C9 C10 H10 120.1 . . ?
C16 C11 C12 119.2(5) . . ?
C16 C11 P1 122.8(4) . . ?
C12 C11 P1 117.9(4) . . ?
C13 C12 C11 119.7(5) . . ?
C13 C12 H12 120.1 . . ?
C11 C12 H12 120.1 . . ?
C14 C13 C12 119.8(6) . . ?
C14 C13 H13 120.1 . . ?
C12 C13 H13 120.1 . . ?
C15 C14 C13 121.3(6) . . ?
C15 C14 H14 119.4 . . ?
C13 C14 H14 119.4 . . ?
C14 C15 C16 119.7(6) . . ?
C14 C15 H15 120.2 . . ?
C16 C15 H15 120.2 . . ?
C11 C16 C15 120.3(5) . . ?
C11 C16 H16 119.8 . . ?
C15 C16 H16 119.8 . . ?

loop_
_geom_bond_atom_site_label_1
_geom_bond_atom_site_label_2
_geom_bond_distance
_geom_bond_site_symmetry_2
_geom_bond_publ_flag
I1 C2 2.113(4) . ?
P1 O2 1.484(3) . ?
P1 C5 1.798(4) . ?
P1 C1 1.800(4) . ?
P1 C11 1.806(5) . ?
O1 C3 1.408(5) . ?
O1 H1A 0.826(19) . ?
C1 C2 1.319(5) . ?
C1 H1 0.9300 . ?
C2 C3 1.502(5) . ?
C3 C4 1.504(6) . ?
C3 H3 0.9800 . ?
C4 H4A 0.9600 . ?
C4 H4B 0.9600 . ?
C4 H4C 0.9600 . ?
C5 C10 1.361(6) . ?
C5 C6 1.394(6) . ?
C6 C7 1.385(6) . ?
C6 H6 0.9300 . ?
C7 C8 1.378(7) . ?
C7 H7 0.9300 . ?
C8 C9 1.346(7) . ?
C8 H8 0.9300 . ?
C9 C10 1.396(7) . ?
C9 H9 0.9300 . ?
C10 H10 0.9300 . ?
C11 C16 1.375(6) . ?
C11 C12 1.392(6) . ?
C12 C13 1.376(7) . ?
C12 H12 0.9300 . ?
C13 C14 1.360(8) . ?
C13 H13 0.9300 . ?
C14 C15 1.358(8) . ?
C14 H14 0.9300 . ?
C15 C16 1.375(7) . ?
C15 H15 0.9300 . ?
C16 H16 0.9300 . ?

loop_
_geom_hbond_atom_site_label_D
_geom_hbond_atom_site_label_H
_geom_hbond_atom_site_label_A
_geom_hbond_distance_DH
_geom_hbond_distance_HA
_geom_hbond_distance_DA
_geom_hbond_angle_DHA
_geom_hbond_site_symmetry_A
O1 H1A O2 0.826(19) 1.88(2) 2.690(4) 166(6) 4

loop_
_geom_torsion_atom_site_label_1
_geom_torsion_atom_site_label_2
_geom_torsion_atom_site_label_3
_geom_torsion_atom_site_label_4
_geom_torsion
_geom_torsion_site_symmetry_1
_geom_torsion_site_symmetry_2
_geom_torsion_site_symmetry_3
_geom_torsion_site_symmetry_4
_geom_torsion_publ_flag
O2 P1 C1 C2 -17.7(5) . . . . ?
C5 P1 C1 C2 -140.3(4) . . . . ?
C11 P1 C1 C2 108.1(5) . . . . ?
P1 C1 C2 C3 0.9(7) . . . . ?
P1 C1 C2 I1 179.6(3) . . . . ?
C1 C2 C3 O1 -132.2(5) . . . . ?
I1 C2 C3 O1 49.2(4) . . . . ?
C1 C2 C3 C4 105.7(6) . . . . ?
I1 C2 C3 C4 -72.9(4) . . . . ?
O2 P1 C5 C10 -0.1(4) . . . . ?
C1 P1 C5 C10 125.1(4) . . . . ?
C11 P1 C5 C10 -123.6(4) . . . . ?
O2 P1 C5 C6 -179.9(3) . . . . ?
C1 P1 C5 C6 -54.7(4) . . . . ?
C11 P1 C5 C6 56.7(4) . . . . ?
C10 C5 C6 C7 -0.7(6) . . . . ?
P1 C5 C6 C7 179.1(3) . . . . ?
C5 C6 C7 C8 -0.3(7) . . . . ?
C6 C7 C8 C9 0.9(7) . . . . ?
C7 C8 C9 C10 -0.5(8) . . . . ?
C6 C5 C10 C9 1.1(6) . . . . ?
P1 C5 C10 C9 -178.6(4) . . . . ?
C8 C9 C10 C5 -0.6(8) . . . . ?
O2 P1 C11 C16 108.5(4) . . . . ?
C5 P1 C11 C16 -129.0(4) . . . . ?
C1 P1 C11 C16 -18.8(4) . . . . ?
O2 P1 C11 C12 -68.5(4) . . . . ?
C5 P1 C11 C12 54.0(4) . . . . ?
C1 P1 C11 C12 164.1(4) . . . . ?
C16 C11 C12 C13 -2.2(7) . . . . ?
P1 C11 C12 C13 175.0(4) . . . . ?
C11 C12 C13 C14 2.2(9) . . . . ?
C12 C13 C14 C15 -1.2(9) . . . . ?
C13 C14 C15 C16 0.3(9) . . . . ?
C12 C11 C16 C15 1.3(7) . . . . ?
P1 C11 C16 C15 -175.7(4) . . . . ?
C14 C15 C16 C11 -0.3(8) . . . . ?

loop_
_cod_related_entry_id
_cod_related_entry_database
_cod_related_entry_code
1 ChemSpider 30658762
